data_4027951
loop_
_publ_author_name
'Laura G\'omez'
'Merc\`e Canta'
'David Font'
'Irene Prat'
'Xavi Ribas'
'Miquel Costas'

_publ_section_title
;
 Regioselective Oxidation of Nonactivated Alkyl C-H Groups Using Highly
 Structured Non-Heme Iron Catalysts
;
_journal_name_full 'Journal of Organic Chemistry'
_journal_page_first 1421
_journal_page_last 1433
_journal_paper_doi 10.1021/jo302196q
_journal_volume 78
_journal_year 2013
_chemical_absolute_configuration ad
_chemical_formula_moiety 'C36 H46 F6 Fe N4 O6 S2'
_chemical_formula_sum 'C36 H46 F6 Fe N4 O6 S2'
_chemical_formula_weight 864.74
_chemical_name_systematic
; 
 ? 
;
_space_group_IT_number 19
_symmetry_cell_setting orthorhombic
_symmetry_space_group_name_Hall 'P 2ac 2ab'
_symmetry_space_group_name_H-M 'P 21 21 21'
_atom_sites_solution_hydrogens geom
_atom_sites_solution_primary direct
_atom_sites_solution_secondary difmap
_audit_creation_method SHELXL-97
_cell_angle_alpha 90.00
_cell_angle_beta 90.00
_cell_angle_gamma 90.00
_cell_formula_units_Z 4
_cell_length_a 14.954(11)
_cell_length_b 16.340(12)
_cell_length_c 16.575(12)
_cell_measurement_reflns_used 5606
_cell_measurement_temperature 300(2)
_cell_measurement_theta_max 20.87
_cell_measurement_theta_min 2.22
_cell_volume 4050(5)
_computing_cell_refinement 'Bruker SMART'
_computing_data_collection 'Bruker SMART'
_computing_data_reduction 'Bruker SAINT'
_computing_molecular_graphics 'Bruker SHELXTL'
_computing_publication_material 'Bruker SHELXTL'
_computing_structure_refinement 'Bruker SHELXTL'
_computing_structure_solution 'Bruker SHELXTL'
_diffrn_ambient_temperature 300(2)
_diffrn_measured_fraction_theta_full 0.963
_diffrn_measured_fraction_theta_max 0.963
_diffrn_measurement_device_type ccd
_diffrn_measurement_method 'phi and omega scans'
_diffrn_radiation_monochromator graphite
_diffrn_radiation_source 'fine-focus sealed tube'
_diffrn_radiation_type MoK\a
_diffrn_radiation_wavelength 0.71073
_diffrn_reflns_av_R_equivalents 0.0808
_diffrn_reflns_av_sigmaI/netI 0.0656
_diffrn_reflns_limit_h_max 19
_diffrn_reflns_limit_h_min -19
_diffrn_reflns_limit_k_max 21
_diffrn_reflns_limit_k_min -22
_diffrn_reflns_limit_l_max 21
_diffrn_reflns_limit_l_min -22
_diffrn_reflns_number 63774
_diffrn_reflns_theta_full 28.77
_diffrn_reflns_theta_max 28.77
_diffrn_reflns_theta_min 1.85
_exptl_absorpt_coefficient_mu 0.551
_exptl_absorpt_correction_T_max 1.0
_exptl_absorpt_correction_T_min 0.896267
_exptl_absorpt_correction_type empirical
_exptl_absorpt_process_details 'SADABS v5.631 Bruker 2002'
_exptl_crystal_colour colorless
_exptl_crystal_density_diffrn 1.418
_exptl_crystal_description prism
_exptl_crystal_F_000 1800
_exptl_crystal_size_max 0.6
_exptl_crystal_size_mid 0.5
_exptl_crystal_size_min 0.4
_refine_diff_density_max 0.679
_refine_diff_density_min -0.380
_refine_diff_density_rms 0.063
_refine_ls_abs_structure_details 'Flack H D (1983), Acta Cryst. A39, 876-881'
_refine_ls_abs_structure_Flack 0.015(18)
_refine_ls_extinction_method none
_refine_ls_goodness_of_fit_ref 1.054
_refine_ls_hydrogen_treatment constr
_refine_ls_matrix_type full
_refine_ls_number_parameters 496
_refine_ls_number_reflns 10101
_refine_ls_number_restraints 0
_refine_ls_restrained_S_all 1.054
_refine_ls_R_factor_all 0.0890
_refine_ls_R_factor_gt 0.0549
_refine_ls_shift/su_max 0.001
_refine_ls_shift/su_mean 0.000
_refine_ls_structure_factor_coef Fsqd
_refine_ls_weighting_details 'calc w=1/[\s^2^(Fo^2^)+(0.0886P)^2^+0.0945P] where P=(Fo^2^+2Fc^2^)/3'
_refine_ls_weighting_scheme calc
_refine_ls_wR_factor_gt 0.1440
_refine_ls_wR_factor_ref 0.1610
_reflns_number_gt 6853
_reflns_number_total 10101
_reflns_threshold_expression >2sigma(I)
_cod_data_source_file jo302196q_si_002.cif
_cod_data_source_block lgl9p88
_cod_database_code 4027951

loop_
_symmetry_equiv_pos_as_xyz
'x, y, z'
'-x+1/2, -y, z+1/2'
'-x, y+1/2, -z+1/2'
'x+1/2, -y+1/2, -z'

loop_
_atom_site_label
_atom_site_type_symbol
_atom_site_fract_x
_atom_site_fract_y
_atom_site_fract_z
_atom_site_U_iso_or_equiv
_atom_site_adp_type
_atom_site_occupancy
_atom_site_symmetry_multiplicity
_atom_site_calc_flag
_atom_site_refinement_flags
Fe1 Fe 0.76993(3) 0.11755(3) -0.01095(3) 0.04145(13) Uani 1 1 d .
S1 S 0.91716(8) 0.15266(9) 0.14386(8) 0.0767(4) Uani 1 1 d .
O1 O 0.8752(2) 0.11463(19) 0.0757(2) 0.0749(9) Uani 1 1 d .
N1 N 0.7999(2) -0.01086(17) -0.03281(18) 0.0463(7) Uani 1 1 d .
C1 C 0.8712(3) -0.0520(2) -0.0066(2) 0.0554(9) Uani 1 1 d .
H1A H 0.9105 -0.0256 0.0282 0.066 Uiso 1 1 calc R
F1 F 1.0805(3) 0.1414(3) 0.1936(3) 0.1542(18) Uani 1 1 d .
S2 S 0.60933(8) 0.03856(7) 0.11032(7) 0.0691(3) Uani 1 1 d .
N2 N 0.68112(18) 0.08773(17) -0.11415(18) 0.0441(6) Uani 1 1 d .
C2 C 0.8896(3) -0.1317(2) -0.0287(2) 0.0584(10) Uani 1 1 d .
F2 F 1.0297(4) 0.0339(3) 0.1390(4) 0.184(3) Uani 1 1 d .
O2 O 0.8906(5) 0.1245(7) 0.2197(3) 0.218(4) Uani 1 1 d .
N3 N 0.84908(19) 0.17267(17) -0.10956(19) 0.0471(7) Uani 1 1 d .
O3 O 0.9295(3) 0.2379(2) 0.1335(4) 0.144(2) Uani 1 1 d .
C3 C 0.9721(4) -0.1784(3) -0.0045(3) 0.0861(15) Uani 1 1 d .
H3A H 1.0152 -0.1495 0.0298 0.103 Uiso 1 1 calc R
F3 F 1.0643(4) 0.1337(5) 0.0687(5) 0.204(3) Uani 1 1 d .
N4 N 0.75756(18) 0.24878(16) 0.01143(18) 0.0456(6) Uani 1 1 d .
O4 O 0.6556(2) 0.09643(18) 0.06130(18) 0.0707(8) Uani 1 1 d .
F4 F 0.5665(3) 0.0511(2) 0.2622(2) 0.1316(15) Uani 1 1 d .
C10 C 0.9437(5) -0.2660(3) 0.0234(3) 0.101(2) Uani 1 1 d .
C5 C 0.9376(5) -0.2862(3) -0.0672(3) 0.098(2) Uani 1 1 d .
H5A H 0.9556 -0.3419 -0.0818 0.118 Uiso 1 1 calc R
F5 F 0.5504(5) 0.1568(3) 0.1948(3) 0.178(3) Uani 1 1 d .
O5 O 0.6615(4) -0.0308(3) 0.1293(3) 0.145(2) Uani 1 1 d .
C6 C 0.8502(4) -0.2584(3) -0.1029(3) 0.0887(16) Uani 1 1 d .
H6A H 0.8529 -0.2630 -0.1612 0.106 Uiso 1 1 calc R
H6B H 0.8025 -0.2935 -0.0838 0.106 Uiso 1 1 calc R
O6 O 0.5240(3) 0.0185(5) 0.0881(4) 0.155(2) Uani 1 1 d .
F6 F 0.6723(5) 0.1231(5) 0.2256(2) 0.215(4) Uani 1 1 d .
C7 C 0.8303(3) -0.1713(2) -0.0802(3) 0.0615(11) Uani 1 1 d .
C8 C 0.7565(3) -0.1290(2) -0.1071(2) 0.0552(9) Uani 1 1 d .
H8A H 0.7158 -0.1540 -0.1417 0.066 Uiso 1 1 calc R
C9 C 0.7431(2) -0.0485(2) -0.0822(2) 0.0466(8) Uani 1 1 d .
C4 C 1.0099(5) -0.2195(5) -0.0820(4) 0.105(2) Uani 1 1 d .
H4A H 1.0014 -0.1879 -0.1309 0.126 Uiso 1 1 calc R
H4B H 1.0710 -0.2388 -0.0771 0.126 Uiso 1 1 calc R
C13 C 0.6626(2) -0.0009(2) -0.1091(2) 0.0499(8) Uani 1 1 d .
H13A H 0.6436 -0.0206 -0.1616 0.060 Uiso 1 1 calc R
H13B H 0.6140 -0.0101 -0.0714 0.060 Uiso 1 1 calc R
C14 C 0.5961(3) 0.1346(3) -0.1228(3) 0.0606(10) Uani 1 1 d .
H14A H 0.6052 0.1916 -0.1087 0.073 Uiso 1 1 calc R
H14B H 0.5502 0.1121 -0.0880 0.073 Uiso 1 1 calc R
C15 C 0.5696(3) 0.1268(4) -0.2093(3) 0.0785(14) Uani 1 1 d .
H15A H 0.5379 0.1753 -0.2272 0.094 Uiso 1 1 calc R
H15B H 0.5313 0.0795 -0.2171 0.094 Uiso 1 1 calc R
C16 C 0.6570(3) 0.1168(4) -0.2557(3) 0.0808(14) Uani 1 1 d .
H16A H 0.6690 0.1648 -0.2884 0.097 Uiso 1 1 calc R
H16B H 0.6545 0.0692 -0.2905 0.097 Uiso 1 1 calc R
C17 C 0.7295(3) 0.1061(2) -0.1902(2) 0.0492(8) Uani 1 1 d .
H17A H 0.7677 0.0595 -0.2043 0.059 Uiso 1 1 calc R
C18 C 0.7874(3) 0.1825(2) -0.1801(2) 0.0526(9) Uani 1 1 d .
H18A H 0.7491 0.2305 -0.1719 0.063 Uiso 1 1 calc R
C19 C 0.8484(3) 0.1965(3) -0.2537(3) 0.0656(11) Uani 1 1 d .
H19A H 0.8538 0.2544 -0.2656 0.079 Uiso 1 1 calc R
H19B H 0.8248 0.1687 -0.3009 0.079 Uiso 1 1 calc R
C20 C 0.9395(3) 0.1601(3) -0.2291(3) 0.0656(11) Uani 1 1 d .
H20A H 0.9574 0.1175 -0.2664 0.079 Uiso 1 1 calc R
H20B H 0.9852 0.2023 -0.2285 0.079 Uiso 1 1 calc R
C21 C 0.9260(2) 0.1252(3) -0.1451(2) 0.0526(9) Uani 1 1 d .
H21A H 0.9118 0.0674 -0.1478 0.063 Uiso 1 1 calc R
H21B H 0.9795 0.1323 -0.1128 0.063 Uiso 1 1 calc R
C22 C 0.8827(3) 0.2514(2) -0.0818(3) 0.0603(10) Uani 1 1 d .
H22A H 0.8944 0.2860 -0.1282 0.072 Uiso 1 1 calc R
H22B H 0.9389 0.2430 -0.0538 0.072 Uiso 1 1 calc R
C23 C 0.8183(3) 0.2945(2) -0.0262(2) 0.0541(9) Uani 1 1 d .
C24 C 0.8279(3) 0.3777(2) -0.0113(3) 0.0725(12) Uani 1 1 d .
H24A H 0.8684 0.4088 -0.0409 0.087 Uiso 1 1 calc R
C25 C 0.7770(4) 0.4129(2) 0.0471(3) 0.0718(12) Uani 1 1 d .
C26 C 0.7880(5) 0.5017(3) 0.0731(4) 0.115(3) Uani 1 1 d .
H26A H 0.7743 0.5375 0.0281 0.138 Uiso 1 1 calc R
H26B H 0.8496 0.5114 0.0889 0.138 Uiso 1 1 calc R
C27 C 0.7253(4) 0.5216(3) 0.1447(4) 0.106(2) Uani 1 1 d .
H27A H 0.7274 0.5783 0.1639 0.127 Uiso 1 1 calc R
C28 C 0.6317(4) 0.4893(3) 0.1233(4) 0.0939(18) Uani 1 1 d .
H28A H 0.6186 0.4888 0.0660 0.113 Uiso 1 1 calc R
H28B H 0.5835 0.5138 0.1540 0.113 Uiso 1 1 calc R
C29 C 0.6654(3) 0.4067(3) 0.1570(3) 0.0650(11) Uani 1 1 d .
H29A H 0.6213 0.3732 0.1857 0.078 Uiso 1 1 calc R
C30 C 0.7157(2) 0.3652(2) 0.0902(3) 0.0543(9) Uani 1 1 d .
C31 C 0.7077(2) 0.2852(2) 0.0683(2) 0.0474(8) Uani 1 1 d .
H31A H 0.6647 0.2537 0.0944 0.057 Uiso 1 1 calc R
C32 C 0.7305(4) 0.4565(3) 0.2100(4) 0.0870(16) Uani 1 1 d .
C33 C 0.8194(4) 0.4166(5) 0.2321(5) 0.126(3) Uani 1 1 d .
H33A H 0.8490 0.3986 0.1839 0.189 Uiso 1 1 calc R
H33B H 0.8088 0.3705 0.2667 0.189 Uiso 1 1 calc R
H33C H 0.8565 0.4556 0.2596 0.189 Uiso 1 1 calc R
C35 C 1.0280(5) 0.1125(4) 0.1393(5) 0.104(2) Uani 1 1 d .
C36 C 0.5976(4) 0.0926(3) 0.2014(3) 0.0757(13) Uani 1 1 d .
C11 C 1.0209(7) -0.3108(5) 0.0652(5) 0.158(4) Uani 1 1 d .
H11A H 1.0015 -0.3644 0.0814 0.237 Uiso 1 1 calc R
H11B H 1.0394 -0.2804 0.1118 0.237 Uiso 1 1 calc R
H11C H 1.0703 -0.3158 0.0285 0.237 Uiso 1 1 calc R
C34 C 0.6857(5) 0.4853(4) 0.2888(4) 0.117(2) Uani 1 1 d .
H34A H 0.6294 0.5108 0.2766 0.175 Uiso 1 1 calc R
H34B H 0.7238 0.5240 0.3155 0.175 Uiso 1 1 calc R
H34C H 0.6758 0.4391 0.3235 0.175 Uiso 1 1 calc R
C12 C 0.8619(6) -0.2749(3) 0.0744(4) 0.107(2) Uani 1 1 d .
H12A H 0.8523 -0.3317 0.0864 0.161 Uiso 1 1 calc R
H12B H 0.8111 -0.2538 0.0457 0.161 Uiso 1 1 calc R
H12C H 0.8696 -0.2450 0.1237 0.161 Uiso 1 1 calc R

loop_
_atom_site_aniso_label
_atom_site_aniso_U_11
_atom_site_aniso_U_22
_atom_site_aniso_U_33
_atom_site_aniso_U_23
_atom_site_aniso_U_13
_atom_site_aniso_U_12
Fe1 0.0455(2) 0.0342(2) 0.0446(2) 0.00008(19) 0.0026(2) -0.0015(2)
S1 0.0637(6) 0.0890(9) 0.0775(8) -0.0169(6) -0.0109(6) -0.0091(6)
O1 0.083(2) 0.0549(16) 0.086(2) -0.0169(16) -0.0376(17) 0.0050(16)
N1 0.0485(15) 0.0357(14) 0.0546(18) 0.0015(12) -0.0030(13) 0.0007(12)
C1 0.064(2) 0.0402(18) 0.062(2) -0.0012(17) -0.012(2) 0.0047(15)
F1 0.101(3) 0.154(3) 0.208(5) -0.012(3) -0.087(3) -0.006(3)
S2 0.0746(7) 0.0696(7) 0.0630(6) 0.0035(5) 0.0169(6) -0.0189(6)
N2 0.0424(15) 0.0406(15) 0.0492(15) 0.0014(12) -0.0007(13) 0.0047(12)
C2 0.065(2) 0.047(2) 0.063(2) 0.0033(17) -0.0027(19) 0.0108(18)
F2 0.179(4) 0.087(3) 0.287(7) -0.008(3) -0.132(5) 0.035(3)
O2 0.176(6) 0.414(13) 0.065(3) -0.008(5) 0.031(3) -0.100(7)
N3 0.0455(15) 0.0423(16) 0.0537(17) -0.0008(13) 0.0113(14) -0.0036(13)
O3 0.108(3) 0.072(2) 0.251(7) -0.055(3) -0.075(4) -0.001(2)
C3 0.099(4) 0.072(3) 0.087(4) 0.005(3) -0.014(3) 0.035(3)
F3 0.125(4) 0.278(7) 0.211(6) 0.010(6) 0.072(4) 0.044(5)
N4 0.0480(15) 0.0364(13) 0.0524(15) 0.0038(12) 0.0070(14) -0.0023(11)
O4 0.084(2) 0.0586(18) 0.0695(18) 0.0041(14) 0.0293(16) -0.0148(15)
F4 0.204(4) 0.111(3) 0.079(2) 0.0300(19) 0.066(3) 0.008(3)
C10 0.170(6) 0.056(3) 0.078(3) -0.006(2) -0.014(4) 0.055(3)
C5 0.143(6) 0.068(3) 0.083(4) -0.014(3) -0.013(4) 0.053(4)
F5 0.304(7) 0.105(3) 0.125(3) 0.018(3) 0.070(4) 0.103(4)
O5 0.213(5) 0.076(2) 0.146(4) 0.046(3) 0.086(4) 0.060(3)
C6 0.133(5) 0.052(3) 0.081(3) -0.021(2) -0.010(3) 0.022(3)
O6 0.108(3) 0.220(6) 0.138(4) -0.009(4) -0.005(3) -0.094(4)
F6 0.227(6) 0.348(9) 0.071(2) -0.045(4) -0.019(3) -0.136(7)
C7 0.082(3) 0.045(2) 0.058(2) -0.0053(17) 0.004(2) 0.010(2)
C8 0.070(2) 0.0421(19) 0.0541(19) -0.0072(15) 0.0008(18) -0.0028(17)
C9 0.052(2) 0.0361(17) 0.0521(19) -0.0020(14) 0.0092(16) -0.0023(14)
C4 0.107(5) 0.110(5) 0.099(4) -0.005(4) 0.008(4) 0.054(4)
C13 0.0458(18) 0.048(2) 0.056(2) -0.0057(16) -0.0012(17) -0.0041(16)
C14 0.048(2) 0.068(3) 0.066(2) -0.001(2) 0.0048(18) 0.0163(18)
C15 0.071(3) 0.093(4) 0.072(3) -0.013(3) -0.017(2) 0.033(3)
C16 0.073(3) 0.105(4) 0.064(3) 0.022(3) -0.014(2) 0.008(3)
C17 0.0488(17) 0.054(2) 0.0450(16) 0.0032(15) 0.0043(16) 0.0061(18)
C18 0.058(2) 0.0463(19) 0.054(2) 0.0104(16) 0.0070(17) 0.0071(17)
C19 0.078(3) 0.056(2) 0.063(2) 0.0118(19) 0.016(2) 0.002(2)
C20 0.069(3) 0.063(3) 0.065(3) 0.000(2) 0.033(2) 0.001(2)
C21 0.0470(18) 0.053(2) 0.058(2) -0.0030(18) 0.0114(16) 0.0070(17)
C22 0.058(2) 0.051(2) 0.071(3) -0.0023(19) 0.025(2) -0.0109(18)
C23 0.056(2) 0.0444(18) 0.062(2) -0.0021(16) 0.0175(19) -0.0071(16)
C24 0.088(3) 0.0432(19) 0.087(3) -0.010(2) 0.037(3) -0.018(2)
C25 0.084(3) 0.0373(18) 0.094(3) -0.0149(19) 0.029(3) -0.012(2)
C26 0.148(6) 0.046(3) 0.150(6) -0.028(3) 0.068(5) -0.030(3)
C27 0.104(4) 0.057(3) 0.156(6) -0.047(3) 0.054(4) -0.020(3)
C28 0.097(4) 0.067(3) 0.117(5) -0.014(3) 0.027(3) 0.022(3)
C29 0.048(2) 0.062(2) 0.085(3) -0.018(2) 0.012(2) -0.0029(18)
C30 0.048(2) 0.045(2) 0.070(2) -0.0107(16) 0.0042(18) -0.0031(15)
C31 0.0444(19) 0.0398(18) 0.058(2) 0.0007(15) 0.0059(16) -0.0045(14)
C32 0.072(3) 0.084(3) 0.105(4) -0.044(3) 0.018(3) -0.019(3)
C33 0.069(4) 0.155(6) 0.153(6) -0.082(5) -0.014(4) 0.008(4)
C35 0.095(4) 0.083(4) 0.135(6) -0.006(4) -0.032(4) 0.009(3)
C36 0.097(4) 0.079(3) 0.051(2) 0.011(2) 0.011(3) 0.006(3)
C11 0.245(10) 0.105(5) 0.125(6) -0.011(4) -0.059(7) 0.108(6)
C34 0.121(5) 0.119(5) 0.110(5) -0.058(4) 0.031(4) -0.011(4)
C12 0.197(7) 0.045(3) 0.080(4) 0.006(2) 0.011(5) 0.017(4)

loop_
_atom_type_symbol
_atom_type_description
_atom_type_scat_dispersion_real
_atom_type_scat_dispersion_imag
_atom_type_scat_source
C C 0.0033 0.0016 'International Tables Vol C Tables 4.2.6.8 and 6.1.1.4'
H H 0.0000 0.0000 'International Tables Vol C Tables 4.2.6.8 and 6.1.1.4'
N N 0.0061 0.0033 'International Tables Vol C Tables 4.2.6.8 and 6.1.1.4'
O O 0.0106 0.0060 'International Tables Vol C Tables 4.2.6.8 and 6.1.1.4'
S S 0.1246 0.1234 'International Tables Vol C Tables 4.2.6.8 and 6.1.1.4'
F F 0.0171 0.0103 'International Tables Vol C Tables 4.2.6.8 and 6.1.1.4'
Fe Fe 0.3463 0.8444 'International Tables Vol C Tables 4.2.6.8 and 6.1.1.4'

loop_
_geom_angle_atom_site_label_1
_geom_angle_atom_site_label_2
_geom_angle_atom_site_label_3
_geom_angle
O4 Fe1 O1 102.24(15)
O4 Fe1 N1 95.94(12)
O1 Fe1 N1 86.46(11)
O4 Fe1 N4 89.75(11)
O1 Fe1 N4 88.28(11)
N1 Fe1 N4 172.96(11)
O4 Fe1 N3 156.62(12)
O1 Fe1 N3 96.42(14)
N1 Fe1 N3 99.18(11)
N4 Fe1 N3 76.75(11)
O4 Fe1 N2 85.23(13)
O1 Fe1 N2 162.98(11)
N1 Fe1 N2 77.49(11)
N4 Fe1 N2 107.20(11)
N3 Fe1 N2 80.80(12)
O2 S1 O3 118.1(5)
O2 S1 O1 116.2(4)
O3 S1 O1 112.8(3)
O2 S1 C35 100.4(5)
O3 S1 C35 103.6(3)
O1 S1 C35 102.3(3)
S1 O1 Fe1 147.6(2)
C9 N1 C1 118.6(3)
C9 N1 Fe1 114.6(2)
C1 N1 Fe1 126.6(2)
N1 C1 C2 123.3(4)
N1 C1 H1A 118.4
C2 C1 H1A 118.4
O6 S2 O5 112.5(4)
O6 S2 O4 117.3(3)
O5 S2 O4 113.1(3)
O6 S2 C36 105.0(3)
O5 S2 C36 105.5(3)
O4 S2 C36 101.8(2)
C13 N2 C17 109.8(3)
C13 N2 C14 110.5(3)
C17 N2 C14 103.3(3)
C13 N2 Fe1 106.5(2)
C17 N2 Fe1 108.6(2)
C14 N2 Fe1 118.1(2)
C1 C2 C7 118.4(4)
C1 C2 C3 124.8(4)
C7 C2 C3 116.7(4)
C22 N3 C18 111.4(3)
C22 N3 C21 108.3(3)
C18 N3 C21 102.7(3)
C22 N3 Fe1 108.1(2)
C18 N3 Fe1 106.9(2)
C21 N3 Fe1 119.2(2)
C2 C3 C4 107.2(4)
C2 C3 C10 108.7(5)
C4 C3 C10 87.0(5)
C2 C3 H3A 116.6
C4 C3 H3A 116.6
C10 C3 H3A 116.6
C23 N4 C31 117.4(3)
C23 N4 Fe1 114.5(2)
C31 N4 Fe1 127.0(2)
S2 O4 Fe1 145.4(2)
C12 C10 C11 108.4(6)
C12 C10 C5 118.8(7)
C11 C10 C5 112.5(5)
C12 C10 C3 118.6(4)
C11 C10 C3 111.5(7)
C5 C10 C3 85.6(4)
C6 C5 C10 111.7(5)
C6 C5 C4 109.3(5)
C10 C5 C4 87.8(5)
C6 C5 H5A 115.0
C10 C5 H5A 115.0
C4 C5 H5A 115.0
C7 C6 C5 111.1(5)
C7 C6 H6A 109.4
C5 C6 H6A 109.4
C7 C6 H6B 109.4
C5 C6 H6B 109.4
H6A C6 H6B 108.0
C8 C7 C2 118.4(3)
C8 C7 C6 123.6(4)
C2 C7 C6 117.9(4)
C7 C8 C9 119.6(4)
C7 C8 H8A 120.2
C9 C8 H8A 120.2
N1 C9 C8 121.7(3)
N1 C9 C13 117.1(3)
C8 C9 C13 121.1(3)
C5 C4 C3 85.4(5)
C5 C4 H4A 114.4
C3 C4 H4A 114.4
C5 C4 H4B 114.4
C3 C4 H4B 114.4
H4A C4 H4B 111.5
N2 C13 C9 112.0(3)
N2 C13 H13A 109.2
C9 C13 H13A 109.2
N2 C13 H13B 109.2
C9 C13 H13B 109.2
H13A C13 H13B 107.9
N2 C14 C15 106.0(3)
N2 C14 H14A 110.5
C15 C14 H14A 110.5
N2 C14 H14B 110.5
C15 C14 H14B 110.5
H14A C14 H14B 108.7
C14 C15 C16 105.4(4)
C14 C15 H15A 110.7
C16 C15 H15A 110.7
C14 C15 H15B 110.7
C16 C15 H15B 110.7
H15A C15 H15B 108.8
C15 C16 C17 105.1(4)
C15 C16 H16A 110.7
C17 C16 H16A 110.7
C15 C16 H16B 110.7
C17 C16 H16B 110.7
H16A C16 H16B 108.8
N2 C17 C18 110.4(3)
N2 C17 C16 106.1(3)
C18 C17 C16 112.4(3)
N2 C17 H17A 109.3
C18 C17 H17A 109.3
C16 C17 H17A 109.3
N3 C18 C17 110.3(3)
N3 C18 C19 105.6(3)
C17 C18 C19 111.7(3)
N3 C18 H18A 109.7
C17 C18 H18A 109.7
C19 C18 H18A 109.7
C18 C19 C20 104.9(3)
C18 C19 H19A 110.8
C20 C19 H19A 110.8
C18 C19 H19B 110.8
C20 C19 H19B 110.8
H19A C19 H19B 108.9
C21 C20 C19 105.7(3)
C21 C20 H20A 110.6
C19 C20 H20A 110.6
C21 C20 H20B 110.6
C19 C20 H20B 110.6
H20A C20 H20B 108.7
N3 C21 C20 105.5(3)
N3 C21 H21A 110.6
C20 C21 H21A 110.6
N3 C21 H21B 110.6
C20 C21 H21B 110.6
H21A C21 H21B 108.8
N3 C22 C23 112.7(3)
N3 C22 H22A 109.1
C23 C22 H22A 109.1
N3 C22 H22B 109.1
C23 C22 H22B 109.1
H22A C22 H22B 107.8
N4 C23 C24 122.5(3)
N4 C23 C22 117.4(3)
C24 C23 C22 120.0(3)
C25 C24 C23 118.8(4)
C25 C24 H24A 120.6
C23 C24 H24A 120.6
C24 C25 C30 119.7(4)
C24 C25 C26 123.0(4)
C30 C25 C26 117.2(4)
C25 C26 C27 110.6(4)
C25 C26 H26A 109.5
C27 C26 H26A 109.5
C25 C26 H26B 109.5
C27 C26 H26B 109.5
H26A C26 H26B 108.1
C32 C27 C28 88.3(4)
C32 C27 C26 111.6(5)
C28 C27 C26 107.6(5)
C32 C27 H27A 115.4
C28 C27 H27A 115.4
C26 C27 H27A 115.4
C27 C28 C29 85.4(4)
C27 C28 H28A 114.4
C29 C28 H28A 114.4
C27 C28 H28B 114.4
C29 C28 H28B 114.4
H28A C28 H28B 111.5
C30 C29 C32 110.1(3)
C30 C29 C28 106.9(4)
C32 C29 C28 87.2(4)
C30 C29 H29A 116.3
C32 C29 H29A 116.3
C28 C29 H29A 116.3
C31 C30 C25 117.1(4)
C31 C30 C29 125.9(4)
C25 C30 C29 117.0(3)
N4 C31 C30 124.3(3)
N4 C31 H31A 117.8
C30 C31 H31A 117.8
C27 C32 C33 121.0(5)
C27 C32 C34 111.6(5)
C33 C32 C34 107.8(5)
C27 C32 C29 86.1(5)
C33 C32 C29 117.4(4)
C34 C32 C29 111.7(4)
C32 C33 H33A 109.5
C32 C33 H33B 109.5
H33A C33 H33B 109.5
C32 C33 H33C 109.5
H33A C33 H33C 109.5
H33B C33 H33C 109.5
F1 C35 F2 111.0(6)
F1 C35 F3 105.7(7)
F2 C35 F3 104.4(8)
F1 C35 S1 113.8(5)
F2 C35 S1 112.7(5)
F3 C35 S1 108.6(5)
F5 C36 F6 100.9(6)
F5 C36 F4 107.5(5)
F6 C36 F4 105.7(5)
F5 C36 S2 113.3(4)
F6 C36 S2 112.0(4)
F4 C36 S2 116.1(4)
C10 C11 H11A 109.5
C10 C11 H11B 109.5
H11A C11 H11B 109.5
C10 C11 H11C 109.5
H11A C11 H11C 109.5
H11B C11 H11C 109.5
C32 C34 H34A 109.5
C32 C34 H34B 109.5
H34A C34 H34B 109.5
C32 C34 H34C 109.5
H34A C34 H34C 109.5
H34B C34 H34C 109.5
C10 C12 H12A 109.5
C10 C12 H12B 109.5
H12A C12 H12B 109.5
C10 C12 H12C 109.5
H12A C12 H12C 109.5
H12B C12 H12C 109.5

loop_
_geom_bond_atom_site_label_1
_geom_bond_atom_site_label_2
_geom_bond_distance
Fe1 O4 2.116(3)
Fe1 O1 2.132(3)
Fe1 N1 2.176(3)
Fe1 N4 2.184(3)
Fe1 N3 2.210(3)
Fe1 N2 2.220(3)
S1 O2 1.397(6)
S1 O3 1.416(4)
S1 O1 1.433(3)
S1 C35 1.785(7)
N1 C9 1.331(5)
N1 C1 1.332(5)
C1 C2 1.380(5)
C1 H1A 0.9300
F1 C35 1.283(7)
S2 O6 1.368(5)
S2 O5 1.411(4)
S2 O4 1.426(3)
S2 C36 1.758(5)
N2 C13 1.477(5)
N2 C17 1.483(5)
N2 C14 1.491(5)
C2 C7 1.391(6)
C2 C3 1.506(6)
F2 C35 1.285(7)
N3 C22 1.455(5)
N3 C18 1.498(5)
N3 C21 1.507(4)
C3 C4 1.556(8)
C3 C10 1.563(8)
C3 H3A 0.9800
F3 C35 1.337(10)
N4 C23 1.331(4)
N4 C31 1.341(4)
F4 C36 1.300(5)
C10 C12 1.494(10)
C10 C11 1.533(9)
C10 C5 1.541(8)
C5 C6 1.504(8)
C5 C4 1.554(10)
C5 H5A 0.9800
F5 C36 1.269(6)
C6 C7 1.502(6)
C6 H6A 0.9700
C6 H6B 0.9700
F6 C36 1.288(7)
C7 C8 1.377(6)
C8 C9 1.393(5)
C8 H8A 0.9300
C9 C13 1.501(5)
C4 H4A 0.9700
C4 H4B 0.9700
C13 H13A 0.9700
C13 H13B 0.9700
C14 C15 1.493(6)
C14 H14A 0.9700
C14 H14B 0.9700
C15 C16 1.525(7)
C15 H15A 0.9700
C15 H15B 0.9700
C16 C17 1.545(6)
C16 H16A 0.9700
C16 H16B 0.9700
C17 C18 1.528(5)
C17 H17A 0.9800
C18 C19 1.541(6)
C18 H18A 0.9800
C19 C20 1.542(7)
C19 H19A 0.9700
C19 H19B 0.9700
C20 C21 1.518(6)
C20 H20A 0.9700
C20 H20B 0.9700
C21 H21A 0.9700
C21 H21B 0.9700
C22 C23 1.509(5)
C22 H22A 0.9700
C22 H22B 0.9700
C23 C24 1.389(6)
C24 C25 1.359(6)
C24 H24A 0.9300
C25 C30 1.399(6)
C25 C26 1.523(6)
C26 C27 1.548(8)
C26 H26A 0.9700
C26 H26B 0.9700
C27 C32 1.520(9)
C27 C28 1.538(9)
C27 H27A 0.9800
C28 C29 1.545(7)
C28 H28A 0.9700
C28 H28B 0.9700
C29 C30 1.501(6)
C29 C32 1.543(6)
C29 H29A 0.9800
C30 C31 1.362(5)
C31 H31A 0.9300
C32 C33 1.526(9)
C32 C34 1.542(7)
C33 H33A 0.9600
C33 H33B 0.9600
C33 H33C 0.9600
C11 H11A 0.9600
C11 H11B 0.9600
C11 H11C 0.9600
C34 H34A 0.9600
C34 H34B 0.9600
C34 H34C 0.9600
C12 H12A 0.9600
C12 H12B 0.9600
C12 H12C 0.9600

loop_
_geom_torsion_atom_site_label_1
_geom_torsion_atom_site_label_2
_geom_torsion_atom_site_label_3
_geom_torsion_atom_site_label_4
_geom_torsion
O2 S1 O1 Fe1 93.6(6)
O3 S1 O1 Fe1 -47.3(5)
C35 S1 O1 Fe1 -158.0(5)
O4 Fe1 O1 S1 -67.5(5)
N1 Fe1 O1 S1 -162.8(5)
N4 Fe1 O1 S1 21.9(4)
N3 Fe1 O1 S1 98.4(4)
N2 Fe1 O1 S1 177.8(3)
O4 Fe1 N1 C9 71.5(3)
O1 Fe1 N1 C9 173.5(3)
N4 Fe1 N1 C9 -144.7(9)
N3 Fe1 N1 C9 -90.6(3)
N2 Fe1 N1 C9 -12.2(2)
O4 Fe1 N1 C1 -113.5(3)
O1 Fe1 N1 C1 -11.5(3)
N4 Fe1 N1 C1 30.3(11)
N3 Fe1 N1 C1 84.4(3)
N2 Fe1 N1 C1 162.8(3)
C9 N1 C1 C2 0.5(6)
Fe1 N1 C1 C2 -174.3(3)
O4 Fe1 N2 C13 -70.4(2)
O1 Fe1 N2 C13 46.6(5)
N1 Fe1 N2 C13 26.8(2)
N4 Fe1 N2 C13 -158.7(2)
N3 Fe1 N2 C13 128.4(2)
O4 Fe1 N2 C17 171.4(2)
O1 Fe1 N2 C17 -71.6(5)
N1 Fe1 N2 C17 -91.4(2)
N4 Fe1 N2 C17 83.2(2)
N3 Fe1 N2 C17 10.2(2)
O4 Fe1 N2 C14 54.4(3)
O1 Fe1 N2 C14 171.4(4)
N1 Fe1 N2 C14 151.6(3)
N4 Fe1 N2 C14 -33.8(3)
N3 Fe1 N2 C14 -106.8(3)
N1 C1 C2 C7 -0.7(6)
N1 C1 C2 C3 176.1(4)
O4 Fe1 N3 C22 83.7(4)
O1 Fe1 N3 C22 -59.2(3)
N1 Fe1 N3 C22 -146.6(3)
N4 Fe1 N3 C22 27.5(2)
N2 Fe1 N3 C22 137.7(3)
O4 Fe1 N3 C18 -36.4(4)
O1 Fe1 N3 C18 -179.3(2)
N1 Fe1 N3 C18 93.3(2)
N4 Fe1 N3 C18 -92.6(2)
N2 Fe1 N3 C18 17.7(2)
O4 Fe1 N3 C21 -152.1(3)
O1 Fe1 N3 C21 65.0(3)
N1 Fe1 N3 C21 -22.4(3)
N4 Fe1 N3 C21 151.7(3)
N2 Fe1 N3 C21 -98.0(3)
C1 C2 C3 C4 -132.4(5)
C7 C2 C3 C4 44.4(6)
C1 C2 C3 C10 134.9(5)
C7 C2 C3 C10 -48.3(6)
O4 Fe1 N4 C23 -178.1(3)
O1 Fe1 N4 C23 79.6(3)
N1 Fe1 N4 C23 37.9(11)
N3 Fe1 N4 C23 -17.4(3)
N2 Fe1 N4 C23 -93.2(3)
O4 Fe1 N4 C31 14.7(3)
O1 Fe1 N4 C31 -87.5(3)
N1 Fe1 N4 C31 -129.3(9)
N3 Fe1 N4 C31 175.5(3)
N2 Fe1 N4 C31 99.6(3)
O6 S2 O4 Fe1 -121.4(5)
O5 S2 O4 Fe1 12.0(5)
C36 S2 O4 Fe1 124.7(4)
O1 Fe1 O4 S2 -67.2(4)
N1 Fe1 O4 S2 20.4(4)
N4 Fe1 O4 S2 -155.4(4)
N3 Fe1 O4 S2 150.6(3)
N2 Fe1 O4 S2 97.3(4)
C2 C3 C10 C12 -41.3(7)
C4 C3 C10 C12 -148.5(6)
C2 C3 C10 C11 -168.2(5)
C4 C3 C10 C11 84.6(6)
C2 C3 C10 C5 79.3(5)
C4 C3 C10 C5 -27.9(5)
C12 C10 C5 C6 38.4(7)
C11 C10 C5 C6 166.5(7)
C3 C10 C5 C6 -82.0(6)
C12 C10 C5 C4 148.3(5)
C11 C10 C5 C4 -83.5(7)
C3 C10 C5 C4 27.9(4)
C10 C5 C6 C7 49.0(7)
C4 C5 C6 C7 -46.6(6)
C1 C2 C7 C8 0.5(6)
C3 C2 C7 C8 -176.6(4)
C1 C2 C7 C6 -179.2(4)
C3 C2 C7 C6 3.7(6)
C5 C6 C7 C8 177.3(5)
C5 C6 C7 C2 -3.0(7)
C2 C7 C8 C9 -0.2(6)
C6 C7 C8 C9 179.5(4)
C1 N1 C9 C8 -0.2(5)
Fe1 N1 C9 C8 175.2(3)
C1 N1 C9 C13 178.8(3)
Fe1 N1 C9 C13 -5.8(4)
C7 C8 C9 N1 0.1(6)
C7 C8 C9 C13 -178.9(4)
C6 C5 C4 C3 84.3(5)
C10 C5 C4 C3 -28.0(4)
C2 C3 C4 C5 -81.0(5)
C10 C3 C4 C5 27.6(4)
C17 N2 C13 C9 79.4(4)
C14 N2 C13 C9 -167.4(3)
Fe1 N2 C13 C9 -37.9(3)
N1 C9 C13 N2 30.9(5)
C8 C9 C13 N2 -150.2(3)
C13 N2 C14 C15 -78.8(4)
C17 N2 C14 C15 38.6(5)
Fe1 N2 C14 C15 158.4(3)
N2 C14 C15 C16 -29.1(5)
C14 C15 C16 C17 8.5(6)
C13 N2 C17 C18 -152.6(3)
C14 N2 C17 C18 89.6(3)
Fe1 N2 C17 C18 -36.6(3)
C13 N2 C17 C16 85.3(4)
C14 N2 C17 C16 -32.5(4)
Fe1 N2 C17 C16 -158.7(3)
C15 C16 C17 N2 15.0(5)
C15 C16 C17 C18 -105.9(5)
C22 N3 C18 C17 -161.0(3)
C21 N3 C18 C17 83.3(3)
Fe1 N3 C18 C17 -43.0(3)
C22 N3 C18 C19 78.2(4)
C21 N3 C18 C19 -37.6(4)
Fe1 N3 C18 C19 -163.8(2)
N2 C17 C18 N3 54.9(4)
C16 C17 C18 N3 173.3(3)
N2 C17 C18 C19 172.1(3)
C16 C17 C18 C19 -69.6(4)
N3 C18 C19 C20 22.2(4)
C17 C18 C19 C20 -97.7(4)
C18 C19 C20 C21 1.7(5)
C22 N3 C21 C20 -79.2(4)
C18 N3 C21 C20 38.8(4)
Fe1 N3 C21 C20 156.7(3)
C19 C20 C21 N3 -25.0(4)
C18 N3 C22 C23 82.8(4)
C21 N3 C22 C23 -164.9(3)
Fe1 N3 C22 C23 -34.4(4)
C31 N4 C23 C24 -3.3(6)
Fe1 N4 C23 C24 -171.8(4)
C31 N4 C23 C22 171.9(4)
Fe1 N4 C23 C22 3.4(5)
N3 C22 C23 N4 21.8(6)
N3 C22 C23 C24 -162.8(4)
N4 C23 C24 C25 4.0(7)
C22 C23 C24 C25 -171.1(5)
C23 C24 C25 C30 -0.8(8)
C23 C24 C25 C26 174.5(6)
C24 C25 C26 C27 -176.0(6)
C30 C25 C26 C27 -0.6(9)
C25 C26 C27 C32 47.4(8)
C25 C26 C27 C28 -47.9(8)
C32 C27 C28 C29 -26.9(4)
C26 C27 C28 C29 85.2(5)
C27 C28 C29 C30 -83.6(4)
C27 C28 C29 C32 26.5(4)
C24 C25 C30 C31 -2.7(7)
C26 C25 C30 C31 -178.3(5)
C24 C25 C30 C29 176.6(5)
C26 C25 C30 C29 1.1(7)
C32 C29 C30 C31 132.4(5)
C28 C29 C30 C31 -134.4(5)
C32 C29 C30 C25 -46.9(6)
C28 C29 C30 C25 46.3(5)
C23 N4 C31 C30 -0.5(6)
Fe1 N4 C31 C30 166.3(3)
C25 C30 C31 N4 3.5(6)
C29 C30 C31 N4 -175.7(4)
C28 C27 C32 C33 146.8(5)
C26 C27 C32 C33 38.5(7)
C28 C27 C32 C34 -84.8(5)
C26 C27 C32 C34 166.9(5)
C28 C27 C32 C29 27.0(3)
C26 C27 C32 C29 -81.3(5)
C30 C29 C32 C27 80.1(4)
C28 C29 C32 C27 -26.8(4)
C30 C29 C32 C33 -42.9(7)
C28 C29 C32 C33 -149.9(6)
C30 C29 C32 C34 -168.2(5)
C28 C29 C32 C34 84.8(6)
O2 S1 C35 F1 -62.9(7)
O3 S1 C35 F1 59.5(7)
O1 S1 C35 F1 177.0(6)
O2 S1 C35 F2 64.5(8)
O3 S1 C35 F2 -173.0(6)
O1 S1 C35 F2 -55.5(7)
O2 S1 C35 F3 179.6(6)
O3 S1 C35 F3 -57.9(6)
O1 S1 C35 F3 59.6(6)
O6 S2 C36 F5 -59.8(6)
O5 S2 C36 F5 -178.8(5)
O4 S2 C36 F5 62.9(5)
O6 S2 C36 F6 -173.2(6)
O5 S2 C36 F6 67.8(6)
O4 S2 C36 F6 -50.5(6)
O6 S2 C36 F4 65.3(6)
O5 S2 C36 F4 -53.8(6)
O4 S2 C36 F4 -172.0(4)
